data_2234637
loop_
_publ_author_name
'Burgoyne, Andrew R.'
'Meijboom, Reinout'
'Chiririwa, Haleden'
'Kirsten, Leo'

_publ_section_title
;
 <i>trans</i>-Dichloridobis[diphenyl(thiophen-2-yl)phosphane-\k<i>P</i>]palladium(II)
;
_journal_coeditor_code HB6729
_journal_issue 5
_journal_name_full 'Acta Crystallographica Section E'
_journal_page_first m588
_journal_paper_doi 10.1107/S160053681201478X
_journal_volume 68
_journal_year 2012
_chemical_formula_iupac '[Pd Cl2 (C16 H13 P1 S1)2]'
_chemical_formula_moiety 'C32 H26 Cl2 P2 Pd S2'
_chemical_formula_sum 'C32 H26 Cl2 P2 Pd S2'
_chemical_formula_weight 713.91
_chemical_name_systematic
;
<i>trans</i>-Dichloridobis[diphenyl(thiophen-2-yl)phosphane-
\k<i>P</i>]palladium(II)
;
_space_group_IT_number 14
_symmetry_cell_setting monoclinic
_symmetry_space_group_name_Hall '-P 2yn'
_symmetry_space_group_name_H-M 'P 1 21/n 1'
_atom_sites_solution_hydrogens geom
_atom_sites_solution_primary direct
_atom_sites_solution_secondary difmap
_audit_creation_method SHELXL-97
_cell_angle_alpha 90.000
_cell_angle_beta 110.14(4)
_cell_angle_gamma 90.000
_cell_formula_units_Z 2
_cell_length_a 9.019(2)
_cell_length_b 18.427(4)
_cell_length_c 9.658(2)
_cell_measurement_reflns_used 9973
_cell_measurement_temperature 100(2)
_cell_measurement_theta_max 28.31
_cell_measurement_theta_min 2.51
_cell_volume 1506.9(7)
_computing_cell_refinement 'SAINT-Plus (Bruker, 2007)'
_computing_data_collection 'APEX2 (Bruker, 2007)'
_computing_data_reduction 'SAINT-Plus and XPREP (Bruker, 2007)'
_computing_molecular_graphics 'DIAMOND (Brandenburg & Putz, 2005)'
_computing_publication_material 'WinGX (Farrugia, 1999)'
_computing_structure_refinement 'SHELXL97 (Sheldrick, 2008)'
_computing_structure_solution 'SHELXS97 (Sheldrick, 2008)'
_diffrn_ambient_temperature 100(2)
_diffrn_measured_fraction_theta_full 0.992
_diffrn_measured_fraction_theta_max 0.992
_diffrn_measurement_device_type 'Bruker X8 APEXII 4K KappaCCD'
_diffrn_measurement_method '\f and \w scans'
_diffrn_radiation_monochromator graphite
_diffrn_radiation_source 'fine-focus sealed tube'
_diffrn_radiation_type MoK\a
_diffrn_radiation_wavelength 0.71073
_diffrn_reflns_av_R_equivalents 0.0194
_diffrn_reflns_av_sigmaI/netI 0.0135
_diffrn_reflns_limit_h_max 12
_diffrn_reflns_limit_h_min -7
_diffrn_reflns_limit_k_max 24
_diffrn_reflns_limit_k_min -24
_diffrn_reflns_limit_l_max 12
_diffrn_reflns_limit_l_min -12
_diffrn_reflns_number 20792
_diffrn_reflns_theta_full 28.38
_diffrn_reflns_theta_max 28.38
_diffrn_reflns_theta_min 2.21
_diffrn_standards_decay_% 0
_diffrn_standards_interval_count 0
_diffrn_standards_interval_time 0
_diffrn_standards_number 0
_exptl_absorpt_coefficient_mu 1.060
_exptl_absorpt_correction_T_max 0.841
_exptl_absorpt_correction_T_min 0.812
_exptl_absorpt_correction_type multi-scan
_exptl_absorpt_process_details '(SADABS; Bruker, 2007)'
_exptl_crystal_colour orange
_exptl_crystal_density_diffrn 1.573
_exptl_crystal_density_method 'not measured'
_exptl_crystal_description cube
_exptl_crystal_F_000 720.0
_exptl_crystal_size_max 0.197
_exptl_crystal_size_mid 0.195
_exptl_crystal_size_min 0.163
_refine_diff_density_max 1.539
_refine_diff_density_min -1.488
_refine_ls_extinction_method none
_refine_ls_goodness_of_fit_ref 1.188
_refine_ls_hydrogen_treatment constr
_refine_ls_matrix_type full
_refine_ls_number_parameters 198
_refine_ls_number_reflns 3747
_refine_ls_number_restraints 40
_refine_ls_restrained_S_all 1.223
_refine_ls_R_factor_all 0.0525
_refine_ls_R_factor_gt 0.0507
_refine_ls_shift/su_max 0.000
_refine_ls_shift/su_mean 0.000
_refine_ls_structure_factor_coef Fsqd
_refine_ls_weighting_details 'calc w=1/[\s^2^(Fo^2^)+(0.0193P)^2^+7.7351P] where P=(Fo^2^+2Fc^2^)/3'
_refine_ls_weighting_scheme calc
_refine_ls_wR_factor_gt 0.1099
_refine_ls_wR_factor_ref 0.1113
_reflns_number_gt 3591
_reflns_number_total 3747
_reflns_threshold_expression I>2sigma(I)
_cod_data_source_file hb6729.cif
_cod_data_source_block I
_cod_original_cell_volume 1507.0(7)
_cod_original_sg_symbol_H-M 'P 21/n'
_cod_database_code 2234637
_cod_database_fobs_code 2234637

loop_
_symmetry_equiv_pos_as_xyz
'x, y, z'
'-x+1/2, y+1/2, -z+1/2'
'-x, -y, -z'
'x-1/2, -y-1/2, z-1/2'

loop_
_atom_site_type_symbol
_atom_site_label
_atom_site_fract_x
_atom_site_fract_y
_atom_site_fract_z
_atom_site_U_iso_or_equiv
_atom_site_adp_type
_atom_site_calc_flag
_atom_site_refinement_flags
_atom_site_occupancy
_atom_site_symmetry_multiplicity
_atom_site_disorder_assembly
_atom_site_disorder_group
Pd Pd1 0.5000 0.5000 0.5000 0.01794(11) Uani d S 1 2 . .
Cl Cl1 0.70661(12) 0.45351(6) 0.69206(10) 0.0280(2) Uani d . 1 1 . .
P P1 0.52138(11) 0.39844(5) 0.36286(10) 0.01804(18) Uani d . 1 1 . .
C C5 0.4185(5) 0.4000(2) 0.1640(4) 0.0225(7) Uani d . 1 1 A .
C C11 0.7266(4) 0.3790(2) 0.3872(4) 0.0205(7) Uani d . 1 1 A .
C C10 0.5040(6) 0.4028(2) 0.0598(5) 0.0310(9) Uani d . 1 1 . .
H H10 0.6137 0.4036 0.0907 0.037 Uiso calc R 1 1 A .
C C16 0.7978(5) 0.3108(2) 0.4353(4) 0.0231(7) Uani d . 1 1 . .
H H16 0.7386 0.2724 0.4507 0.028 Uiso calc R 1 1 A .
C C12 0.8193(6) 0.4352(2) 0.3639(5) 0.0325(9) Uani d . 1 1 . .
H H12 0.7745 0.4806 0.3342 0.039 Uiso calc R 1 1 A .
C C13 0.9756(5) 0.4240(3) 0.3845(5) 0.0362(10) Uani d . 1 1 A .
H H13 1.0357 0.4612 0.3655 0.043 Uiso calc R 1 1 . .
C C6 0.2505(5) 0.3988(2) 0.1073(5) 0.0309(9) Uani d . 1 1 . .
H H6 0.1941 0.3982 0.1717 0.037 Uiso calc R 1 1 A .
C C7 0.1722(7) 0.3984(3) -0.0409(5) 0.0442(12) Uani d . 1 1 A .
H H7 0.0624 0.3964 -0.0772 0.053 Uiso calc R 1 1 . .
C C8 0.2528(7) 0.4010(3) -0.1360(5) 0.0472(14) Uani d . 1 1 . .
H H8 0.1975 0.4004 -0.2369 0.057 Uiso calc R 1 1 A .
C C9 0.4108(7) 0.4042(3) -0.0871(5) 0.0412(12) Uani d . 1 1 A .
H H9 0.4608 0.4076 -0.1566 0.049 Uiso calc R 1 1 . .
C C15 0.9557(5) 0.3024(3) 0.4588(5) 0.0340(10) Uani d . 1 1 A .
H H15 1.0043 0.2581 0.4929 0.041 Uiso calc R 1 1 . .
C C14 1.0427(5) 0.3582(3) 0.4327(5) 0.0347(10) Uani d . 1 1 . .
H H14 1.1493 0.3512 0.4482 0.042 Uiso calc R 1 1 A .
C C1A 0.4428(9) 0.3176(4) 0.4104(7) 0.01804(18) Uani d PDU 0.570(6) 1 A 1
C C2A 0.4540(9) 0.3048(5) 0.5578(9) 0.01804(18) Uani d PDU 0.570(6) 1 A 1
H H2A 0.4988 0.3356 0.6377 0.022 Uiso calc PR 0.570(6) 1 A 1
C C3A 0.3748(8) 0.2270(4) 0.5617(8) 0.0180(6) Uani d PDU 0.570(6) 1 A 1
H H3A 0.3626 0.2043 0.6432 0.022 Uiso calc PR 0.570(6) 1 A 1
C C4A 0.3287(19) 0.2006(7) 0.4190(13) 0.041(3) Uani d PDU 0.570(6) 1 A 1
H H4A 0.2832 0.1550 0.3943 0.049 Uiso calc PR 0.570(6) 1 A 1
S S1A 0.3563(4) 0.24996(17) 0.3057(3) 0.0386(7) Uani d PDU 0.570(6) 1 A 1
C C1B 0.4544(10) 0.3199(4) 0.4465(6) 0.0178(7) Uani d PGDU 0.430(6) 1 A 2
C C2B 0.3665(17) 0.2577(7) 0.3461(10) 0.071(6) Uani d PGDU 0.430(6) 1 A 2
H H2B 0.3453 0.2543 0.2451 0.085 Uiso calc PR 0.430(6) 1 A 2
C C3B 0.3197(19) 0.2020(6) 0.4418(12) 0.030(3) Uani d PGDU 0.430(6) 1 A 2
H H3B 0.2652 0.1589 0.4089 0.036 Uiso calc PR 0.430(6) 1 A 2
C C4B 0.3787(12) 0.2298(4) 0.6013(8) 0.043(2) Uani d PGDU 0.430(6) 1 A 2
H H4B 0.3662 0.2065 0.6820 0.052 Uiso calc PR 0.430(6) 1 A 2
S S1B 0.4619(3) 0.30264(15) 0.6042(3) 0.0244(7) Uani d PGD 0.430(6) 1 A 2

loop_
_atom_site_aniso_label
_atom_site_aniso_U_11
_atom_site_aniso_U_22
_atom_site_aniso_U_33
_atom_site_aniso_U_12
_atom_site_aniso_U_13
_atom_site_aniso_U_23
Pd1 0.01662(18) 0.0228(2) 0.01334(18) 0.00304(14) 0.00382(13) -0.00107(14)
Cl1 0.0254(5) 0.0336(5) 0.0192(4) 0.0079(4) 0.0001(3) -0.0004(4)
P1 0.0168(4) 0.0231(4) 0.0145(4) 0.0022(3) 0.0057(3) -0.0025(3)
C5 0.0288(19) 0.0210(18) 0.0163(16) 0.0016(15) 0.0060(14) -0.0022(13)
C11 0.0178(16) 0.0247(18) 0.0205(16) 0.0008(14) 0.0084(13) -0.0038(14)
C10 0.040(2) 0.0190(18) 0.0249(19) 0.0044(17) -0.0009(17) -0.0008(15)
C16 0.0234(18) 0.030(2) 0.0170(16) -0.0005(15) 0.0085(14) 0.0036(14)
C12 0.037(2) 0.023(2) 0.041(2) 0.0011(17) 0.0168(19) -0.0033(17)
C13 0.029(2) 0.040(3) 0.044(3) -0.0133(19) 0.019(2) -0.014(2)
C6 0.032(2) 0.034(2) 0.0248(19) -0.0045(18) 0.0067(16) -0.0041(17)
C7 0.046(3) 0.041(3) 0.031(2) -0.011(2) -0.004(2) 0.003(2)
C8 0.071(4) 0.035(3) 0.025(2) -0.016(2) 0.003(2) 0.0041(19)
C9 0.072(4) 0.033(2) 0.025(2) -0.004(2) 0.025(2) -0.0026(18)
C15 0.029(2) 0.046(3) 0.029(2) 0.0137(19) 0.0129(17) 0.0069(19)
C14 0.0185(18) 0.058(3) 0.029(2) 0.0033(19) 0.0089(16) -0.007(2)
C1A 0.0168(4) 0.0231(4) 0.0145(4) 0.0022(3) 0.0057(3) -0.0025(3)
C2A 0.0168(4) 0.0231(4) 0.0145(4) 0.0022(3) 0.0057(3) -0.0025(3)
C3A 0.0168(9) 0.0231(5) 0.0145(9) 0.0022(8) 0.0057(4) -0.0025(8)
C4A 0.036(5) 0.028(5) 0.058(5) -0.008(4) 0.015(5) -0.015(4)
S1A 0.0460(14) 0.0398(13) 0.0342(13) -0.0067(10) 0.0191(10) 0.0007(9)
C1B 0.0166(11) 0.0224(11) 0.0145(11) 0.0018(10) 0.0056(10) -0.0026(11)
C2B 0.067(8) 0.077(9) 0.062(9) 0.025(7) 0.014(7) -0.002(8)
C3B 0.029(5) 0.018(5) 0.059(6) -0.007(4) 0.037(4) -0.009(5)
C4B 0.043(4) 0.053(4) 0.033(4) 0.014(4) 0.012(4) 0.007(4)
S1B 0.0279(12) 0.0342(13) 0.0112(11) -0.0045(9) 0.0069(10) -0.0001(10)

loop_
_atom_type_symbol
_atom_type_description
_atom_type_scat_dispersion_real
_atom_type_scat_dispersion_imag
_atom_type_scat_source
C C 0.0033 0.0016 'International Tables Vol C Tables 4.2.6.8 and 6.1.1.4'
H H 0.0000 0.0000 'International Tables Vol C Tables 4.2.6.8 and 6.1.1.4'
P P 0.1023 0.0942 'International Tables Vol C Tables 4.2.6.8 and 6.1.1.4'
S S 0.1246 0.1234 'International Tables Vol C Tables 4.2.6.8 and 6.1.1.4'
Cl Cl 0.1484 0.1585 'International Tables Vol C Tables 4.2.6.8 and 6.1.1.4'
Pd Pd -0.9988 1.0072 'International Tables Vol C Tables 4.2.6.8 and 6.1.1.4'

loop_
_geom_angle_atom_site_label_1
_geom_angle_atom_site_label_2
_geom_angle_atom_site_label_3
_geom_angle_site_symmetry_1
_geom_angle_site_symmetry_3
_geom_angle
Cl1 Pd1 Cl1 . 3_666 180.0000(10)
Cl1 Pd1 P1 . . 87.52(4)
Cl1 Pd1 P1 3_666 . 92.48(4)
Cl1 Pd1 P1 . 3_666 92.48(4)
Cl1 Pd1 P1 3_666 3_666 87.52(4)
P1 Pd1 P1 . 3_666 180.0
C1A P1 C11 . . 106.3(3)
C1A P1 C5 . . 100.5(2)
C11 P1 C5 . . 105.39(18)
C11 P1 C1B . . 105.0(3)
C5 P1 C1B . . 110.3(2)
C1A P1 Pd1 . . 114.0(2)
C11 P1 Pd1 . . 111.29(12)
C5 P1 Pd1 . . 118.21(13)
C1B P1 Pd1 . . 105.9(2)
C6 C5 C10 . . 118.6(4)
C6 C5 P1 . . 119.6(3)
C10 C5 P1 . . 121.8(3)
C12 C11 C16 . . 118.8(4)
C12 C11 P1 . . 118.1(3)
C16 C11 P1 . . 123.0(3)
C9 C10 C5 . . 115.5(4)
C9 C10 H10 . . 122.3
C5 C10 H10 . . 122.3
C15 C16 C11 . . 118.9(4)
C15 C16 H16 . . 120.5
C11 C16 H16 . . 120.5
C13 C12 C11 . . 120.5(4)
C13 C12 H12 . . 119.7
C11 C12 H12 . . 119.7
C14 C13 C12 . . 119.8(4)
C14 C13 H13 . . 120.1
C12 C13 H13 . . 120.1
C7 C6 C5 . . 120.2(4)
C7 C6 H6 . . 119.9
C5 C6 H6 . . 119.9
C8 C7 C6 . . 120.5(5)
C8 C7 H7 . . 119.8
C6 C7 H7 . . 119.8
C9 C8 C7 . . 121.2(5)
C9 C8 H8 . . 119.4
C7 C8 H8 . . 119.4
C8 C9 C10 . . 124.0(5)
C8 C9 H9 . . 118.0
C10 C9 H9 . . 118.0
C14 C15 C16 . . 120.8(4)
C14 C15 H15 . . 119.6
C16 C15 H15 . . 119.6
C13 C14 C15 . . 121.1(4)
C13 C14 H14 . . 119.5
C15 C14 H14 . . 119.5
C2A C1A S1A . . 110.6(6)
C2A C1A P1 . . 120.3(5)
S1A C1A P1 . . 129.1(4)
C1A C2A C3A . . 107.1(6)
C1A C2A H2A . . 126.4
C3A C2A H2A . . 126.4
C4A C3A C2A . . 105.8(7)
C4A C3A H3A . . 127.1
C2A C3A H3A . . 127.1
C3A C4A S1A . . 116.4(7)
C3A C4A H4A . . 121.8
S1A C4A H4A . . 121.8
C4A S1A C1A . . 100.0(5)
S1B C1B C2B . . 108.0
S1B C1B P1 . . 133.1(4)
C2B C1B P1 . . 118.8(4)
C3B C2B C1B . . 108.0
C3B C2B H2B . . 126.0
C1B C2B H2B . . 126.0
C2B C3B C4B . . 108.0
C2B C3B H3B . . 126.0
C4B C3B H3B . . 126.0
S1B C4B C3B . . 108.0
S1B C4B H4B . . 126.0
C3B C4B H4B . . 126.0
C1B S1B C4B . . 108.0

loop_
_geom_bond_atom_site_label_1
_geom_bond_atom_site_label_2
_geom_bond_site_symmetry_2
_geom_bond_distance
Pd1 Cl1 . 2.2950(12)
Pd1 Cl1 3_666 2.2950(12)
Pd1 P1 . 2.3387(11)
Pd1 P1 3_666 2.3387(11)
P1 C1A . 1.777(7)
P1 C11 . 1.820(4)
P1 C5 . 1.823(4)
P1 C1B . 1.857(6)
C5 C6 . 1.423(6)
C5 C10 . 1.465(6)
C11 C12 . 1.397(6)
C11 C16 . 1.414(5)
C10 C9 . 1.378(6)
C10 H10 . 0.9300
C16 C15 . 1.371(6)
C16 H16 . 0.9300
C12 C13 . 1.369(6)
C12 H12 . 0.9300
C13 C14 . 1.363(7)
C13 H13 . 0.9300
C6 C7 . 1.361(6)
C6 H6 . 0.9300
C7 C8 . 1.354(8)
C7 H7 . 0.9300
C8 C9 . 1.340(8)
C8 H8 . 0.9300
C9 H9 . 0.9300
C15 C14 . 1.370(7)
C15 H15 . 0.9300
C14 H14 . 0.9300
C1A C2A . 1.412(9)
C1A S1A . 1.625(7)
C2A C3A . 1.608(10)
C2A H2A . 0.9300
C3A C4A . 1.384(12)
C3A H3A . 0.9300
C4A S1A . 1.507(12)
C4A H4A . 0.9300
C1B S1B . 1.534(5)
C1B C2B . 1.534(5)
C2B C3B . 1.534(5)
C2B H2B . 0.9300
C3B C4B . 1.534(5)
C3B H3B . 0.9300
C4B S1B . 1.534(5)
C4B H4B . 0.9300
